data_4345520
loop_
_publ_author_name
'Mandapati, Pavan'
'Giesbrecht, Patrick K.'
'Davis, Rebecca L.'
'Herbert, David E.'

_publ_section_title
;
 Phenanthridine-Containing Pincer-like Amido Complexes of Nickel,
 Palladium, and Platinum.
;
_journal_issue 6
_journal_name_full 'Inorganic chemistry'
_journal_page_first 3674
_journal_page_last 3685
_journal_paper_doi 10.1021/acs.inorgchem.7b00075
_journal_volume 56
_journal_year 2017
_chemical_formula_moiety 'C28 H20 Cl N3 Pt, C H Cl3'
_chemical_formula_sum 'C29 H21 Cl4 N3 Pt'
_chemical_formula_weight 748.38
_space_group_crystal_system triclinic
_space_group_IT_number 2
_space_group_name_Hall '-P 1'
_space_group_name_H-M_alt 'P -1'
_symmetry_space_group_name_Hall '-P 1'
_symmetry_space_group_name_H-M 'P -1'
_atom_sites_solution_hydrogens geom
_audit_creation_method SHELXL-2014/7
_cell_angle_alpha 101.3562(16)
_cell_angle_beta 100.5436(16)
_cell_angle_gamma 98.5100(16)
_cell_formula_units_Z 2
_cell_length_a 7.1060(3)
_cell_length_b 13.4541(5)
_cell_length_c 14.0548(5)
_cell_measurement_reflns_used 9400
_cell_measurement_temperature 150(2)
_cell_measurement_theta_max 30.49
_cell_measurement_theta_min 3.03
_cell_volume 1271.34(9)
_computing_cell_refinement 'Bruker SAINT'
_computing_data_collection 'Bruker APEX2'
_computing_data_reduction 'Bruker SAINT'
_computing_molecular_graphics 'Bruker SHELXTL'
_computing_publication_material 'Bruker SHELXTL'
_computing_structure_refinement 'SHELXL-2014/7 (Sheldrick, 2014)'
_computing_structure_solution 'SHELXS-97 (Sheldrick 2008)'
_diffrn_ambient_temperature 150(2)
_diffrn_measured_fraction_theta_full 0.999
_diffrn_measured_fraction_theta_max 0.997
_diffrn_measurement_device_type 'Bruker D8 Quest ECO CMOS Area detector'
_diffrn_measurement_method '\f and \w scans'
_diffrn_radiation_type MoK\a
_diffrn_radiation_wavelength 0.71073
_diffrn_reflns_av_R_equivalents 0.0380
_diffrn_reflns_av_unetI/netI 0.0237
_diffrn_reflns_Laue_measured_fraction_full 0.999
_diffrn_reflns_Laue_measured_fraction_max 0.997
_diffrn_reflns_limit_h_max 10
_diffrn_reflns_limit_h_min -10
_diffrn_reflns_limit_k_max 19
_diffrn_reflns_limit_k_min -19
_diffrn_reflns_limit_l_max 20
_diffrn_reflns_limit_l_min -20
_diffrn_reflns_number 59565
_diffrn_reflns_point_group_measured_fraction_full 0.999
_diffrn_reflns_point_group_measured_fraction_max 0.997
_diffrn_reflns_theta_full 25.242
_diffrn_reflns_theta_max 30.518
_diffrn_reflns_theta_min 2.970
_diffrn_source fine-focus
_exptl_absorpt_coefficient_mu 5.965
_exptl_absorpt_correction_T_max 0.7461
_exptl_absorpt_correction_T_min 0.3894
_exptl_absorpt_correction_type multi-scan
_exptl_absorpt_process_details SADABS
_exptl_crystal_colour red
_exptl_crystal_density_diffrn 1.955
_exptl_crystal_description block
_exptl_crystal_F_000 724
_exptl_crystal_size_max 0.400
_exptl_crystal_size_mid 0.190
_exptl_crystal_size_min 0.100
_refine_diff_density_max 1.900
_refine_diff_density_min -1.124
_refine_diff_density_rms 0.122
_refine_ls_extinction_method none
_refine_ls_goodness_of_fit_ref 1.137
_refine_ls_hydrogen_treatment constr
_refine_ls_matrix_type full
_refine_ls_number_parameters 336
_refine_ls_number_reflns 7727
_refine_ls_number_restraints 0
_refine_ls_restrained_S_all 1.137
_refine_ls_R_factor_all 0.0270
_refine_ls_R_factor_gt 0.0209
_refine_ls_shift/su_max 0.004
_refine_ls_shift/su_mean 0.000
_refine_ls_structure_factor_coef Fsqd
_refine_ls_weighting_details 'w=1/[\s^2^(Fo^2^)+(0.0102P)^2^+1.9799P] where P=(Fo^2^+2Fc^2^)/3'
_refine_ls_weighting_scheme calc
_refine_ls_wR_factor_gt 0.0419
_refine_ls_wR_factor_ref 0.0445
_reflns_Friedel_coverage 0.000
_reflns_number_gt 7074
_reflns_number_total 7727
_reflns_threshold_expression 'I > 2\s(I)'
_cod_data_source_file ic7b00075_si_002.cif
_cod_data_source_block 3-Pt
_cod_depositor_comments 'Adding full bibliography for 4345513--4345520.cif.'
_cod_original_cell_volume 1271.33(9)
_cod_database_code 4345520
_shelx_shelxl_version_number 2014/7
_shelx_space_group_comment
; 
The symmetry employed for this shelxl refinement is uniquely defined 
by the following loop, which should always be used as a source of 
symmetry information in preference to the above space-group names. 
They are only intended as comments. 
;
_shelx_estimated_absorpt_t_min 0.199
_shelx_estimated_absorpt_t_max 0.587

loop_
_space_group_symop_operation_xyz
'x, y, z'
'-x, -y, -z'

loop_
_atom_site_label
_atom_site_type_symbol
_atom_site_fract_x
_atom_site_fract_y
_atom_site_fract_z
_atom_site_U_iso_or_equiv
_atom_site_adp_type
_atom_site_occupancy
_atom_site_site_symmetry_order
_atom_site_calc_flag
_atom_site_refinement_flags_posn
_atom_site_refinement_flags_adp
Pt1 Pt 0.75446(2) 0.87667(2) 0.56138(2) 0.01367(3) Uani 1 1 d . .
Cl1 Cl 0.77860(9) 0.75228(5) 0.65648(4) 0.02215(12) Uani 1 1 d . .
N1 N 0.6067(3) 0.78012(15) 0.43418(14) 0.0144(4) Uani 1 1 d . .
N2 N 0.7278(3) 0.98208(14) 0.48213(13) 0.0131(3) Uani 1 1 d . .
N3 N 0.8980(3) 0.99842(15) 0.66860(14) 0.0155(4) Uani 1 1 d . .
Cl2 Cl 0.36805(10) 0.72166(6) 0.74489(5) 0.03160(14) Uani 1 1 d . .
Cl3 Cl 0.15094(12) 0.76727(7) 0.89973(6) 0.04034(17) Uani 1 1 d . .
Cl4 Cl 0.23214(12) 0.56345(6) 0.84150(8) 0.0462(2) Uani 1 1 d . .
C9 C 0.5596(3) 0.83314(17) 0.35940(16) 0.0134(4) Uani 1 1 d . .
C11 C 0.5790(3) 0.99587(18) 0.31161(16) 0.0165(4) Uani 1 1 d . .
H11 H 0.6206 1.0687 0.3261 0.020 Uiso 1 1 calc R U
C23 C 0.9042(3) 1.09046(17) 0.63607(16) 0.0136(4) Uani 1 1 d . .
C22 C 0.9993(3) 1.18616(18) 0.69956(16) 0.0149(4) Uani 1 1 d . .
C24 C 0.8103(3) 1.08171(17) 0.53448(16) 0.0132(4) Uani 1 1 d . .
C12 C 0.4725(3) 0.94433(19) 0.21595(17) 0.0170(4) Uani 1 1 d . .
C2 C 0.4510(3) 0.61930(18) 0.31976(18) 0.0176(4) Uani 1 1 d . .
C10 C 0.6255(3) 0.94310(18) 0.38605(16) 0.0140(4) Uani 1 1 d . .
C1 C 0.5557(3) 0.67921(18) 0.41453(17) 0.0170(4) Uani 1 1 d . .
H1 H 0.5905 0.6447 0.4661 0.020 Uiso 1 1 calc R U
C15 C 0.9817(3) 1.00017(19) 0.76062(17) 0.0171(4) Uani 1 1 d . .
H15 H 0.9766 0.9368 0.7811 0.021 Uiso 1 1 calc R U
C25 C 0.8163(3) 1.17310(18) 0.50138(17) 0.0174(4) Uani 1 1 d . .
H25 H 0.7556 1.1705 0.4346 0.021 Uiso 1 1 calc R U
C13 C 0.4110(3) 0.83877(19) 0.19204(17) 0.0172(4) Uani 1 1 d . .
H13 H 0.3386 0.8049 0.1270 0.021 Uiso 1 1 calc R U
C8 C 0.4548(3) 0.78079(18) 0.26356(17) 0.0149(4) Uani 1 1 d . .
C26 C 0.9096(3) 1.26839(19) 0.56426(17) 0.0172(4) Uani 1 1 d . .
C27 C 1.0000(3) 1.27547(19) 0.66204(17) 0.0176(4) Uani 1 1 d . .
H27 H 1.0626 1.3409 0.7038 0.021 Uiso 1 1 calc R U
C21 C 1.0915(3) 1.18748(19) 0.80092(17) 0.0178(4) Uani 1 1 d . .
C7 C 0.3977(3) 0.66958(18) 0.24272(17) 0.0167(4) Uani 1 1 d . .
C16 C 1.0791(3) 1.09283(19) 0.83074(17) 0.0180(4) Uani 1 1 d . .
C5 C 0.2411(4) 0.5034(2) 0.1347(2) 0.0250(5) Uani 1 1 d . .
H5 H 0.1691 0.4636 0.0715 0.030 Uiso 1 1 calc R U
C28 C 0.9152(4) 1.3646(2) 0.52392(19) 0.0255(5) Uani 1 1 d . .
H28A H 0.9627 1.4257 0.5790 0.038 Uiso 1 1 calc R U
H28C H 0.7838 1.3668 0.4891 0.038 Uiso 1 1 calc R U
H28B H 1.0029 1.3637 0.4776 0.038 Uiso 1 1 calc R U
C14 C 0.4248(4) 1.0057(2) 0.13912(19) 0.0261(5) Uani 1 1 d . .
H14A H 0.3482 0.9591 0.0770 0.039 Uiso 1 1 calc R U
H14B H 0.5460 1.0411 0.1271 0.039 Uiso 1 1 calc R U
H14C H 0.3493 1.0569 0.1632 0.039 Uiso 1 1 calc R U
C29 C 0.1805(4) 0.6738(2) 0.7995(2) 0.0283(6) Uani 1 1 d . .
H29 H 0.0556 0.6536 0.7480 0.034 Uiso 1 1 calc R U
C3 C 0.3981(4) 0.5102(2) 0.3029(2) 0.0231(5) Uani 1 1 d . .
H3 H 0.4341 0.4766 0.3550 0.028 Uiso 1 1 calc R U
C6 C 0.2909(4) 0.6092(2) 0.14963(19) 0.0215(5) Uani 1 1 d . .
H6 H 0.2529 0.6416 0.0968 0.026 Uiso 1 1 calc R U
C4 C 0.2951(4) 0.4536(2) 0.2114(2) 0.0253(5) Uani 1 1 d . .
H4 H 0.2603 0.3806 0.1998 0.030 Uiso 1 1 calc R U
C20 C 1.1954(4) 1.2777(2) 0.87075(19) 0.0224(5) Uani 1 1 d . .
H20 H 1.2054 1.3423 0.8525 0.027 Uiso 1 1 calc R U
C18 C 1.2652(4) 1.1795(2) 0.99533(19) 0.0277(6) Uani 1 1 d . .
H18 H 1.3231 1.1777 1.0613 0.033 Uiso 1 1 calc R U
C19 C 1.2827(4) 1.2731(2) 0.96558(19) 0.0264(5) Uani 1 1 d . .
H19 H 1.3557 1.3344 1.0112 0.032 Uiso 1 1 calc R U
C17 C 1.1642(4) 1.0902(2) 0.92898(18) 0.0241(5) Uani 1 1 d . .
H17 H 1.1516 1.0266 0.9492 0.029 Uiso 1 1 calc R U

loop_
_atom_site_aniso_label
_atom_site_aniso_U_11
_atom_site_aniso_U_22
_atom_site_aniso_U_33
_atom_site_aniso_U_23
_atom_site_aniso_U_13
_atom_site_aniso_U_12
Pt1 0.01391(4) 0.01432(4) 0.01462(4) 0.00616(3) 0.00359(3) 0.00413(3)
Cl1 0.0289(3) 0.0187(3) 0.0203(3) 0.0108(2) 0.0030(2) 0.0037(2)
N1 0.0133(8) 0.0158(9) 0.0162(9) 0.0060(7) 0.0049(7) 0.0044(7)
N2 0.0135(8) 0.0119(9) 0.0125(8) 0.0001(7) 0.0014(7) 0.0031(7)
N3 0.0141(8) 0.0176(10) 0.0180(9) 0.0077(8) 0.0054(7) 0.0059(7)
Cl2 0.0343(3) 0.0315(4) 0.0290(3) 0.0098(3) 0.0056(3) 0.0042(3)
Cl3 0.0467(4) 0.0407(4) 0.0310(4) -0.0001(3) 0.0085(3) 0.0115(3)
Cl4 0.0386(4) 0.0314(4) 0.0772(6) 0.0238(4) 0.0222(4) 0.0060(3)
C9 0.0125(9) 0.0147(10) 0.0156(10) 0.0059(8) 0.0059(8) 0.0044(8)
C11 0.0178(10) 0.0161(11) 0.0155(10) 0.0053(9) 0.0023(8) 0.0026(8)
C23 0.0135(9) 0.0161(11) 0.0137(9) 0.0054(8) 0.0051(8) 0.0056(8)
C22 0.0133(9) 0.0180(11) 0.0150(10) 0.0040(8) 0.0048(8) 0.0057(8)
C24 0.0116(9) 0.0150(10) 0.0148(9) 0.0040(8) 0.0052(7) 0.0044(8)
C12 0.0181(10) 0.0198(12) 0.0146(10) 0.0073(9) 0.0029(8) 0.0049(9)
C2 0.0164(10) 0.0163(11) 0.0208(11) 0.0045(9) 0.0053(8) 0.0032(8)
C10 0.0124(9) 0.0169(11) 0.0146(10) 0.0048(8) 0.0046(8) 0.0052(8)
C1 0.0186(10) 0.0159(11) 0.0190(10) 0.0081(9) 0.0050(8) 0.0045(8)
C15 0.0179(10) 0.0176(11) 0.0171(10) 0.0074(9) 0.0028(8) 0.0042(9)
C25 0.0203(11) 0.0179(11) 0.0150(10) 0.0053(9) 0.0036(8) 0.0048(9)
C13 0.0172(10) 0.0200(12) 0.0141(10) 0.0043(9) 0.0021(8) 0.0033(9)
C8 0.0127(9) 0.0161(11) 0.0165(10) 0.0043(8) 0.0040(8) 0.0033(8)
C26 0.0200(11) 0.0171(11) 0.0176(10) 0.0070(9) 0.0071(9) 0.0052(9)
C27 0.0190(11) 0.0159(11) 0.0179(10) 0.0034(9) 0.0053(9) 0.0027(9)
C21 0.0152(10) 0.0227(12) 0.0165(10) 0.0044(9) 0.0043(8) 0.0062(9)
C7 0.0159(10) 0.0156(11) 0.0196(11) 0.0040(9) 0.0053(8) 0.0041(8)
C16 0.0167(10) 0.0208(12) 0.0175(10) 0.0055(9) 0.0032(8) 0.0063(9)
C5 0.0233(12) 0.0202(13) 0.0262(13) -0.0024(10) 0.0032(10) 0.0007(10)
C28 0.0390(15) 0.0162(12) 0.0219(12) 0.0072(10) 0.0072(11) 0.0031(10)
C14 0.0346(14) 0.0225(13) 0.0197(12) 0.0106(10) -0.0013(10) 0.0024(11)
C29 0.0251(13) 0.0280(14) 0.0282(13) 0.0020(11) 0.0025(10) 0.0039(11)
C3 0.0237(12) 0.0180(12) 0.0290(13) 0.0079(10) 0.0066(10) 0.0039(9)
C6 0.0222(11) 0.0202(12) 0.0217(11) 0.0050(10) 0.0038(9) 0.0037(9)
C4 0.0261(13) 0.0158(12) 0.0331(14) 0.0035(10) 0.0080(11) 0.0025(10)
C20 0.0243(12) 0.0212(13) 0.0214(11) 0.0031(10) 0.0047(9) 0.0067(10)
C18 0.0327(14) 0.0331(15) 0.0158(11) 0.0049(10) -0.0016(10) 0.0115(12)
C19 0.0287(13) 0.0260(14) 0.0191(11) -0.0024(10) -0.0011(10) 0.0064(11)
C17 0.0280(13) 0.0257(13) 0.0181(11) 0.0058(10) 0.0013(10) 0.0075(10)

loop_
_atom_type_symbol
_atom_type_description
_atom_type_scat_dispersion_real
_atom_type_scat_dispersion_imag
_atom_type_scat_source
C C 0.0033 0.0016 'International Tables Vol C Tables 4.2.6.8 and 6.1.1.4'
H H 0.0000 0.0000 'International Tables Vol C Tables 4.2.6.8 and 6.1.1.4'
N N 0.0061 0.0033 'International Tables Vol C Tables 4.2.6.8 and 6.1.1.4'
Cl Cl 0.1484 0.1585 'International Tables Vol C Tables 4.2.6.8 and 6.1.1.4'
Pt Pt -1.7033 8.3905 'International Tables Vol C Tables 4.2.6.8 and 6.1.1.4'

loop_
_geom_angle_atom_site_label_1
_geom_angle_atom_site_label_2
_geom_angle_atom_site_label_3
_geom_angle
N2 Pt1 N3 82.98(8)
N2 Pt1 N1 83.16(8)
N3 Pt1 N1 166.12(7)
N2 Pt1 Cl1 178.56(6)
N3 Pt1 Cl1 97.04(6)
N1 Pt1 Cl1 96.84(6)
C1 N1 C9 119.8(2)
C1 N1 Pt1 128.72(16)
C9 N1 Pt1 111.43(15)
C10 N2 C24 131.73(19)
C10 N2 Pt1 114.03(15)
C24 N2 Pt1 114.20(14)
C15 N3 C23 120.0(2)
C15 N3 Pt1 128.14(17)
C23 N3 Pt1 111.90(14)
N1 C9 C8 121.4(2)
N1 C9 C10 116.43(19)
C8 C9 C10 122.2(2)
C10 C11 C12 121.8(2)
N3 C23 C22 121.6(2)
N3 C23 C24 116.4(2)
C22 C23 C24 122.0(2)
C27 C22 C23 118.6(2)
C27 C22 C21 123.3(2)
C23 C22 C21 118.1(2)
N2 C24 C25 128.7(2)
N2 C24 C23 114.47(19)
C25 C24 C23 116.8(2)
C13 C12 C11 120.8(2)
C13 C12 C14 120.0(2)
C11 C12 C14 119.3(2)
C7 C2 C1 119.1(2)
C7 C2 C3 120.3(2)
C1 C2 C3 120.6(2)
N2 C10 C11 128.6(2)
N2 C10 C9 114.94(19)
C11 C10 C9 116.5(2)
N1 C1 C2 123.0(2)
N3 C15 C16 122.8(2)
C24 C25 C26 121.5(2)
C12 C13 C8 120.3(2)
C9 C8 C13 118.5(2)
C9 C8 C7 118.4(2)
C13 C8 C7 123.0(2)
C27 C26 C25 121.0(2)
C27 C26 C28 119.7(2)
C25 C26 C28 119.2(2)
C26 C27 C22 120.1(2)
C20 C21 C16 118.2(2)
C20 C21 C22 123.6(2)
C16 C21 C22 118.2(2)
C6 C7 C2 118.4(2)
C6 C7 C8 123.3(2)
C2 C7 C8 118.2(2)
C17 C16 C21 120.4(2)
C17 C16 C15 120.3(2)
C21 C16 C15 119.3(2)
C6 C5 C4 121.0(2)
Cl2 C29 Cl3 111.63(16)
Cl2 C29 Cl4 109.83(15)
Cl3 C29 Cl4 109.42(16)
C4 C3 C2 119.8(2)
C5 C6 C7 120.4(2)
C3 C4 C5 120.0(2)
C19 C20 C21 120.6(2)
C17 C18 C19 119.9(2)
C20 C19 C18 120.9(3)
C18 C17 C16 120.0(2)

loop_
_geom_bond_atom_site_label_1
_geom_bond_atom_site_label_2
_geom_bond_distance
Pt1 N2 1.9779(18)
Pt1 N3 1.991(2)
Pt1 N1 1.995(2)
Pt1 Cl1 2.3449(6)
N1 C1 1.312(3)
N1 C9 1.401(3)
N2 C10 1.370(3)
N2 C24 1.380(3)
N3 C15 1.315(3)
N3 C23 1.400(3)
Cl2 C29 1.759(3)
Cl3 C29 1.760(3)
Cl4 C29 1.765(3)
C9 C8 1.403(3)
C9 C10 1.436(3)
C11 C10 1.394(3)
C11 C12 1.402(3)
C23 C22 1.407(3)
C23 C24 1.435(3)
C22 C27 1.404(3)
C22 C21 1.450(3)
C24 C25 1.395(3)
C12 C13 1.377(3)
C12 C14 1.504(3)
C2 C7 1.410(3)
C2 C1 1.419(3)
C2 C3 1.421(3)
C15 C16 1.420(3)
C25 C26 1.397(3)
C13 C8 1.408(3)
C8 C7 1.447(3)
C26 C27 1.385(3)
C26 C28 1.510(3)
C21 C20 1.408(4)
C21 C16 1.413(3)
C7 C6 1.408(3)
C16 C17 1.412(3)
C5 C6 1.379(4)
C5 C4 1.402(4)
C3 C4 1.369(4)
C20 C19 1.381(3)
C18 C17 1.374(4)
C18 C19 1.399(4)
